data_4065946
loop_
_publ_author_name
'Wang, Xi-Ying'
'Li, Yan'
'Ma, Qing'
'Zhang, Qian-Feng'

_publ_section_title
;
 Ruthenium Complexes with Dithiophosphonates [Ar(RO)PS2]&#x2212;and
 [Fc(RO)PS2]&#x2212;(Ar =p-CH3OC6H4, Fc = Fe(\h5-C5H4)(\h5-C5H5))
;
_journal_issue 12
_journal_name_full Organometallics
_journal_page_first 2752
_journal_paper_doi 10.1021/om100209k
_journal_volume 29
_journal_year 2010
_chemical_formula_sum 'C34 H42 O2 P2 Ru2 S6'
_chemical_formula_weight 939.12
_chemical_name_systematic
; 
 ? 
;
_space_group_IT_number 14
_symmetry_cell_setting monoclinic
_symmetry_space_group_name_Hall '-P 2yn'
_symmetry_space_group_name_H-M 'P 1 21/n 1'
_atom_sites_solution_hydrogens geom
_atom_sites_solution_primary direct
_atom_sites_solution_secondary difmap
_audit_creation_method SHELXL-97
_cell_angle_alpha 90.00
_cell_angle_beta 94.724(2)
_cell_angle_gamma 90.00
_cell_formula_units_Z 8
_cell_length_a 16.4138(6)
_cell_length_b 21.4586(9)
_cell_length_c 21.3596(9)
_cell_measurement_reflns_used 9681
_cell_measurement_temperature 296(2)
_cell_measurement_theta_max 27.57
_cell_measurement_theta_min 2.27
_cell_volume 7497.7(5)
_computing_cell_refinement 'Bruker SMART'
_computing_data_collection 'Bruker SMART'
_computing_data_reduction 'Bruker SAINT'
_computing_molecular_graphics 'Bruker SHELXTL'
_computing_publication_material 'Bruker SHELXTL'
_computing_structure_refinement 'SHELXL-97 (Sheldrick, 1997)'
_computing_structure_solution 'SHELXS-97 (Sheldrick, 1990)'
_diffrn_ambient_temperature 296(2)
_diffrn_measured_fraction_theta_full 0.996
_diffrn_measured_fraction_theta_max 0.996
_diffrn_measurement_device_type 'CCD area detector'
_diffrn_measurement_method 'phi and omega scans'
_diffrn_radiation_monochromator graphite
_diffrn_radiation_source 'fine-focus sealed tube'
_diffrn_radiation_type MoK\a
_diffrn_radiation_wavelength 0.71073
_diffrn_reflns_av_R_equivalents 0.0792
_diffrn_reflns_av_sigmaI/netI 0.1099
_diffrn_reflns_limit_h_max 21
_diffrn_reflns_limit_h_min -21
_diffrn_reflns_limit_k_max 24
_diffrn_reflns_limit_k_min -27
_diffrn_reflns_limit_l_max 26
_diffrn_reflns_limit_l_min -27
_diffrn_reflns_number 69864
_diffrn_reflns_theta_full 27.66
_diffrn_reflns_theta_max 27.66
_diffrn_reflns_theta_min 1.35
_exptl_absorpt_coefficient_mu 1.256
_exptl_absorpt_correction_T_max 0.8839
_exptl_absorpt_correction_T_min 0.7465
_exptl_absorpt_correction_type multi-scan
_exptl_absorpt_process_details sadabs
_exptl_crystal_colour orange
_exptl_crystal_density_diffrn 1.664
_exptl_crystal_density_meas 0
_exptl_crystal_density_method 'not measured'
_exptl_crystal_description block
_exptl_crystal_F_000 3808
_exptl_crystal_size_max 0.27
_exptl_crystal_size_mid 0.24
_exptl_crystal_size_min 0.11
_refine_diff_density_max 1.877
_refine_diff_density_min -0.844
_refine_diff_density_rms 0.160
_refine_ls_extinction_method none
_refine_ls_goodness_of_fit_ref 1.107
_refine_ls_hydrogen_treatment constr
_refine_ls_matrix_type full
_refine_ls_number_parameters 719
_refine_ls_number_reflns 17066
_refine_ls_number_restraints 0
_refine_ls_restrained_S_all 1.107
_refine_ls_R_factor_all 0.0903
_refine_ls_R_factor_gt 0.0757
_refine_ls_shift/su_max 0.008
_refine_ls_shift/su_mean 0.002
_refine_ls_structure_factor_coef Fsqd
_refine_ls_weighting_details 'calc w=1/[\s^2^(Fo^2^)+(0.0394P)^2^+273.8773P] where P=(Fo^2^+2Fc^2^)/3'
_refine_ls_weighting_scheme calc
_refine_ls_wR_factor_gt 0.1383
_refine_ls_wR_factor_ref 0.1777
_reflns_number_gt 5884
_reflns_number_total 17066
_reflns_threshold_expression >2sigma(I)
_cod_data_source_file om100209k_si_001.cif
_cod_data_source_block Cpd3_P21n
_cod_depositor_comments
;
The following automatic conversions were performed:

'_symmetry_cell_setting' value 'Monoclinic' changed to 'monoclinic'
according to /home/saulius/struct/CIF-dictionaries/cif_core.dic
dictionary named 'cif_core.dic' version 2.4.1 from 2010-06-29.

Automatic conversion script
Id: cif_fix_values 1715 2011-07-08 13:25:40Z adriana 
;
_cod_original_sg_symbol_H-M P2(1)/n
_cod_database_code 4065946

loop_
_symmetry_equiv_pos_as_xyz
'x, y, z'
'-x+1/2, y+1/2, -z+1/2'
'-x, -y, -z'
'x-1/2, -y-1/2, z-1/2'

loop_
_atom_site_label
_atom_site_type_symbol
_atom_site_fract_x
_atom_site_fract_y
_atom_site_fract_z
_atom_site_U_iso_or_equiv
_atom_site_adp_type
_atom_site_occupancy
_atom_site_symmetry_multiplicity
_atom_site_calc_flag
_atom_site_refinement_flags
Ru1 Ru 1.03620(14) 1.02194(13) 0.67407(10) 0.0493(7) Uani 1 1 d .
Ru2 Ru 0.96378(14) 0.97797(12) 0.82590(10) 0.0497(7) Uani 1 1 d .
Ru3 Ru 0.03872(13) 0.51792(12) 0.08070(10) 0.0439(6) Uani 1 1 d .
Ru4 Ru 0.96128(13) 0.48205(12) 0.41927(10) 0.0449(6) Uani 1 1 d .
S1 S 0.8378(4) 1.0137(4) 0.7692(4) 0.062(2) Uani 1 1 d .
S2 S 1.0132(4) 1.0691(4) 0.7735(3) 0.047(2) Uani 1 1 d .
S3 S 0.8549(8) 1.1593(8) 0.7138(6) 0.136(5) Uani 1 1 d .
S4 S 0.9864(4) 0.9315(4) 0.7262(3) 0.052(2) Uani 1 1 d .
S5 S 1.1621(4) 0.9863(4) 0.7309(4) 0.060(2) Uani 1 1 d .
S6 S 1.1451(7) 0.8397(7) 0.7867(6) 0.129(5) Uani 1 1 d .
S7 S 0.0315(4) 0.5643(4) -0.0223(3) 0.0444(18) Uani 1 1 d .
S8 S 0.1551(4) 0.4630(4) 0.0425(3) 0.054(2) Uani 1 1 d .
S9 S -0.1036(8) 0.6763(8) 0.0160(6) 0.138(5) Uani 1 1 d .
S10 S 0.8446(4) 0.5368(4) 0.4576(3) 0.055(2) Uani 1 1 d .
S11 S 1.0319(4) 0.5650(4) 0.4780(3) 0.047(2) Uani 1 1 d .
S12 S 0.8974(8) 0.6770(8) 0.5154(6) 0.144(5) Uani 1 1 d .
P1 P 0.8910(5) 1.0996(4) 0.7707(4) 0.057(2) Uani 1 1 d .
P2 P 1.1091(5) 0.8999(4) 0.7293(3) 0.057(2) Uani 1 1 d .
P3 P -0.0809(5) 0.6131(4) -0.0363(4) 0.052(2) Uani 1 1 d .
P4 P 0.9194(5) 0.6131(4) 0.4641(4) 0.053(2) Uani 1 1 d .
O1 O 0.8778(16) 1.2152(12) 1.0232(11) 0.104(8) Uani 1 1 d .
O2 O 1.1214(18) 0.7849(12) 0.4760(11) 0.099(9) Uani 1 1 d .
O3 O -0.0629(15) 0.7271(11) -0.2898(10) 0.091(7) Uani 1 1 d .
O4 O 0.9386(14) 0.7272(11) 0.2107(11) 0.086(7) Uani 1 1 d .
C1 C 0.8826(16) 1.1330(13) 0.8476(12) 0.053(7) Uani 1 1 d .
C2 C 0.946(2) 1.1738(16) 0.8718(14) 0.088(13) Uani 1 1 d .
H2B H 0.9891 1.1820 0.8478 0.105 Uiso 1 1 calc R
C3 C 0.944(2) 1.2013(16) 0.929(2) 0.097(14) Uani 1 1 d .
H3A H 0.9848 1.2290 0.9432 0.117 Uiso 1 1 calc R
C4 C 0.881(2) 1.1876(16) 0.9649(17) 0.079(11) Uani 1 1 d .
C5 C 0.817(2) 1.1498(16) 0.9428(11) 0.073(11) Uani 1 1 d .
H5B H 0.7730 1.1429 0.9665 0.088 Uiso 1 1 calc R
C6 C 0.8206(17) 1.1225(14) 0.8852(14) 0.066(9) Uani 1 1 d .
H6A H 0.7788 1.0955 0.8710 0.079 Uiso 1 1 calc R
C7 C 0.812(2) 1.2071(18) 1.0591(17) 0.110(14) Uani 1 1 d .
H7B H 0.8206 1.2304 1.0974 0.166 Uiso 1 1 calc R
H7C H 0.8061 1.1637 1.0687 0.166 Uiso 1 1 calc R
H7D H 0.7628 1.2216 1.0359 0.166 Uiso 1 1 calc R
C8 C 1.111(2) 0.8651(18) 0.6517(16) 0.072(12) Uani 1 1 d .
C9 C 1.179(2) 0.8785(15) 0.6176(13) 0.073(10) Uani 1 1 d .
H9A H 1.2199 0.9054 0.6345 0.087 Uiso 1 1 calc R
C10 C 1.1866(19) 0.8517(17) 0.5589(16) 0.077(11) Uani 1 1 d .
H10A H 1.2324 0.8591 0.5370 0.093 Uiso 1 1 calc R
C11 C 1.124(2) 0.8136(17) 0.5336(15) 0.079(12) Uani 1 1 d .
C12 C 1.057(2) 0.8002(16) 0.5679(11) 0.091(12) Uani 1 1 d .
H12A H 1.0152 0.7745 0.5508 0.110 Uiso 1 1 calc R
C13 C 1.053(2) 0.8245(16) 0.6251(16) 0.078(11) Uani 1 1 d .
H13A H 1.0088 0.8137 0.6479 0.093 Uiso 1 1 calc R
C14 C 1.187(2) 0.7931(19) 0.4413(18) 0.111(15) Uani 1 1 d .
H14A H 1.1776 0.7712 0.4022 0.166 Uiso 1 1 calc R
H14B H 1.2353 0.7772 0.4642 0.166 Uiso 1 1 calc R
H14C H 1.1938 0.8367 0.4331 0.166 Uiso 1 1 calc R
C15 C 0.9511(15) 1.0053(12) 0.5890(11) 0.045(6) Uiso 1 1 d .
C16 C 0.934(2) 1.0622(16) 0.6108(14) 0.075(10) Uiso 1 1 d .
H16A H 0.8806 1.0719 0.6261 0.090 Uiso 1 1 calc R
C17 C 0.9964(18) 1.1024(15) 0.6176(14) 0.079(9) Uiso 1 1 d .
H17A H 0.9860 1.1401 0.6415 0.094 Uiso 1 1 calc R
C18 C 1.089(2) 1.0900(19) 0.6073(17) 0.087(12) Uiso 1 1 d .
C19 C 1.0972(18) 1.0281(14) 0.5862(13) 0.064(8) Uiso 1 1 d .
H19A H 1.1524 1.0108 0.5855 0.077 Uiso 1 1 calc R
C20 C 1.0282(18) 0.9861(16) 0.5768(13) 0.071(9) Uiso 1 1 d .
H20A H 1.0381 0.9417 0.5695 0.086 Uiso 1 1 calc R
C21 C 0.880(2) 0.962(2) 0.5819(15) 0.125(16) Uani 1 1 d .
H21A H 0.8529 0.9666 0.5407 0.187 Uiso 1 1 calc R
H21B H 0.8430 0.9717 0.6128 0.187 Uiso 1 1 calc R
H21C H 0.8991 0.9199 0.5877 0.187 Uiso 1 1 calc R
C22 C 1.175(2) 1.1242(19) 0.6224(19) 0.103(12) Uiso 1 1 d .
H22A H 1.2130 1.0983 0.6489 0.123 Uiso 1 1 calc R
C23 C 1.156(4) 1.175(2) 0.651(2) 0.21(4) Uani 1 1 d .
H23A H 1.2047 1.1990 0.6615 0.317 Uiso 1 1 calc R
H23B H 1.1313 1.1644 0.6889 0.317 Uiso 1 1 calc R
H23C H 1.1184 1.1989 0.6242 0.317 Uiso 1 1 calc R
C24 C 1.209(4) 1.139(3) 0.561(3) 0.21(3) Uiso 1 1 d .
H24A H 1.2597 1.1608 0.5693 0.314 Uiso 1 1 calc R
H24B H 1.1706 1.1657 0.5371 0.314 Uiso 1 1 calc R
H24C H 1.2168 1.1017 0.5387 0.314 Uiso 1 1 calc R
C25 C 0.9079(17) 0.9108(14) 0.8908(13) 0.063(8) Uiso 1 1 d .
C26 C 0.9857(19) 0.8906(15) 0.8783(14) 0.075(9) Uiso 1 1 d .
H26A H 0.9908 0.8518 0.8547 0.090 Uiso 1 1 calc R
C27 C 1.057(2) 0.9306(16) 0.8888(14) 0.081(10) Uiso 1 1 d .
H27A H 1.1074 0.9174 0.8711 0.097 Uiso 1 1 calc R
C28 C 1.053(2) 0.9885(18) 0.9088(16) 0.084(10) Uiso 1 1 d .
C29 C 0.9697(18) 1.0112(14) 0.9233(9) 0.050(8) Uani 1 1 d .
H29A H 0.9612 1.0555 0.9320 0.060 Uiso 1 1 calc R
C30 C 0.9053(19) 0.9733(15) 0.9132(13) 0.057(9) Uiso 1 1 d .
H30A H 0.8511 0.9925 0.9133 0.068 Uiso 1 1 calc R
C31 C 1.120(2) 1.033(2) 0.9176(13) 0.13(2) Uani 1 1 d .
H31A H 1.1470 1.0282 0.9591 0.188 Uiso 1 1 calc R
H31B H 1.0997 1.0746 0.9125 0.188 Uiso 1 1 calc R
H31C H 1.1589 1.0250 0.8871 0.188 Uiso 1 1 calc R
C32 C 0.827(4) 0.8701(19) 0.8802(18) 0.20(3) Uani 1 1 d .
H32A H 0.7882 0.8989 0.8584 0.241 Uiso 1 1 calc R
C33 C 0.794(4) 0.861(3) 0.938(3) 0.22(3) Uiso 1 1 d .
H33A H 0.7444 0.8373 0.9316 0.328 Uiso 1 1 calc R
H33B H 0.7831 0.9003 0.9565 0.328 Uiso 1 1 calc R
H33C H 0.8327 0.8381 0.9658 0.328 Uiso 1 1 calc R
C34 C 0.827(3) 0.823(2) 0.843(2) 0.19(3) Uani 1 1 d .
H34A H 0.7738 0.8041 0.8396 0.281 Uiso 1 1 calc R
H34B H 0.8671 0.7935 0.8583 0.281 Uiso 1 1 calc R
H34C H 0.8393 0.8372 0.8018 0.281 Uiso 1 1 calc R
C35 C -0.0768(19) 0.6463(13) -0.1135(11) 0.047(8) Uani 1 1 d .
C36 C -0.0071(19) 0.6781(15) -0.1294(15) 0.070(10) Uani 1 1 d .
H36A H 0.0377 0.6819 -0.1000 0.084 Uiso 1 1 calc R
C37 C -0.004(2) 0.7038(15) -0.1880(16) 0.075(11) Uani 1 1 d .
H37A H 0.0430 0.7245 -0.1977 0.090 Uiso 1 1 calc R
C38 C -0.069(2) 0.6994(17) -0.2326(16) 0.075(10) Uiso 1 1 d .
C39 C -0.141(2) 0.6698(16) -0.2160(15) 0.067(10) Uani 1 1 d .
H39A H -0.1873 0.6702 -0.2440 0.080 Uiso 1 1 calc R
C40 C -0.1429(18) 0.6403(12) -0.1593(12) 0.060(8) Uani 1 1 d .
H40A H -0.1881 0.6163 -0.1511 0.072 Uiso 1 1 calc R
C41 C -0.133(2) 0.7297(18) -0.3335(15) 0.099(13) Uani 1 1 d .
H41A H -0.1190 0.7497 -0.3714 0.149 Uiso 1 1 calc R
H41B H -0.1754 0.7529 -0.3157 0.149 Uiso 1 1 calc R
H41C H -0.1520 0.6882 -0.3430 0.149 Uiso 1 1 calc R
C42 C -0.0499(18) 0.5133(15) 0.1527(11) 0.062(8) Uani 1 1 d .
C43 C 0.0264(18) 0.4876(14) 0.1789(10) 0.050(8) Uani 1 1 d .
H43A H 0.0301 0.4433 0.1897 0.060 Uiso 1 1 calc R
C44 C 0.0990(18) 0.5230(16) 0.1743(11) 0.064(9) Uani 1 1 d .
H44A H 0.1512 0.5009 0.1819 0.077 Uiso 1 1 calc R
C45 C 0.1016(19) 0.5841(14) 0.1471(10) 0.045(8) Uani 1 1 d .
C46 C 0.024(2) 0.6079(13) 0.1289(14) 0.072(10) Uani 1 1 d .
H46A H 0.0230 0.6446 0.1016 0.086 Uiso 1 1 calc R
C47 C -0.0536(18) 0.5737(13) 0.1268(13) 0.055(8) Uiso 1 1 d .
H47A H -0.1032 0.5893 0.1032 0.066 Uiso 1 1 calc R
C48 C -0.1266(16) 0.4764(17) 0.1553(14) 0.083(13) Uani 1 1 d .
H48A H -0.1501 0.4848 0.1942 0.125 Uiso 1 1 calc R
H48B H -0.1144 0.4328 0.1527 0.125 Uiso 1 1 calc R
H48C H -0.1648 0.4880 0.1208 0.125 Uiso 1 1 calc R
C49 C 0.185(2) 0.6174(17) 0.1534(17) 0.105(15) Uani 1 1 d .
H49A H 0.2293 0.5877 0.1636 0.126 Uiso 1 1 calc R
C50 C 0.180(3) 0.665(2) 0.206(2) 0.153(19) Uiso 1 1 d .
H50A H 0.1732 0.6436 0.2448 0.230 Uiso 1 1 calc R
H50B H 0.1339 0.6920 0.1962 0.230 Uiso 1 1 calc R
H50C H 0.2291 0.6892 0.2101 0.230 Uiso 1 1 calc R
C51 C 0.194(2) 0.6491(17) 0.0915(16) 0.091(12) Uani 1 1 d .
H51A H 0.1987 0.6182 0.0595 0.137 Uiso 1 1 calc R
H51B H 0.2430 0.6742 0.0949 0.137 Uiso 1 1 calc R
H51C H 0.1478 0.6751 0.0807 0.137 Uiso 1 1 calc R
C52 C 0.9236(15) 0.6455(12) 0.3846(14) 0.058(8) Uani 1 1 d .
C53 C 0.8572(16) 0.6418(15) 0.3412(15) 0.068(10) Uani 1 1 d .
H53A H 0.8102 0.6211 0.3513 0.082 Uiso 1 1 calc R
C54 C 0.8599(18) 0.6686(14) 0.2829(14) 0.064(8) Uiso 1 1 d .
H54A H 0.8148 0.6659 0.2537 0.077 Uiso 1 1 calc R
C55 C 0.930(2) 0.6996(15) 0.2675(15) 0.067(10) Uani 1 1 d .
C56 C 0.994(2) 0.7037(15) 0.3112(13) 0.073(10) Uani 1 1 d .
H56A H 1.0412 0.7243 0.3010 0.087 Uiso 1 1 calc R
C57 C 0.993(2) 0.6782(15) 0.3702(15) 0.072(10) Uani 1 1 d .
H57A H 1.0370 0.6828 0.3999 0.087 Uiso 1 1 calc R
C58 C 0.867(2) 0.7284(18) 0.1664(15) 0.096(13) Uani 1 1 d .
H58A H 0.8797 0.7490 0.1286 0.144 Uiso 1 1 calc R
H58B H 0.8236 0.7504 0.1845 0.144 Uiso 1 1 calc R
H58C H 0.8496 0.6865 0.1567 0.144 Uiso 1 1 calc R
C59 C 1.0492(18) 0.4839(18) 0.3467(15) 0.078(13) Uani 1 1 d .
C60 C 0.9736(18) 0.5135(16) 0.3216(13) 0.068(9) Uiso 1 1 d .
H60A H 0.9730 0.5581 0.3118 0.081 Uiso 1 1 calc R
C61 C 0.8999(18) 0.4813(14) 0.3245(12) 0.055(8) Uiso 1 1 d .
H61A H 0.8486 0.5044 0.3167 0.066 Uiso 1 1 calc R
C62 C 0.8967(14) 0.4179(16) 0.3464(12) 0.068(9) Uani 1 1 d .
C63 C 0.9733(16) 0.3934(15) 0.3712(10) 0.053(8) Uani 1 1 d .
H63A H 0.9726 0.3554 0.3966 0.064 Uiso 1 1 calc R
C64 C 1.0443(19) 0.4234(15) 0.3703(13) 0.056(8) Uiso 1 1 d .
H64A H 1.0924 0.4060 0.3944 0.068 Uiso 1 1 calc R
C65 C 1.1287(19) 0.5190(16) 0.3473(14) 0.092(12) Uani 1 1 d .
H65A H 1.1535 0.5112 0.3088 0.138 Uiso 1 1 calc R
H65B H 1.1649 0.5053 0.3822 0.138 Uiso 1 1 calc R
H65C H 1.1185 0.5628 0.3511 0.138 Uiso 1 1 calc R
C66 C 0.819(2) 0.3862(17) 0.3490(13) 0.081(11) Uani 1 1 d .
H66A H 0.7739 0.4161 0.3398 0.098 Uiso 1 1 calc R
C67 C 0.817(3) 0.334(2) 0.293(2) 0.16(2) Uiso 1 1 d .
H67A H 0.7665 0.3122 0.2907 0.244 Uiso 1 1 calc R
H67B H 0.8617 0.3057 0.3016 0.244 Uiso 1 1 calc R
H67C H 0.8232 0.3550 0.2537 0.244 Uiso 1 1 calc R
C68 C 0.804(2) 0.3510(18) 0.4071(15) 0.098(13) Uani 1 1 d .
H68A H 0.8030 0.3795 0.4417 0.148 Uiso 1 1 calc R
H68B H 0.8480 0.3216 0.4160 0.148 Uiso 1 1 calc R
H68C H 0.7534 0.3292 0.4013 0.148 Uiso 1 1 calc R

loop_
_atom_site_aniso_label
_atom_site_aniso_U_11
_atom_site_aniso_U_22
_atom_site_aniso_U_33
_atom_site_aniso_U_23
_atom_site_aniso_U_13
_atom_site_aniso_U_12
Ru1 0.0481(14) 0.065(2) 0.0358(13) 0.0044(12) 0.0115(11) 0.0031(14)
Ru2 0.0493(14) 0.068(2) 0.0334(12) 0.0063(12) 0.0110(11) 0.0041(13)
Ru3 0.0431(13) 0.0550(17) 0.0341(12) -0.0054(12) 0.0062(10) -0.0026(13)
Ru4 0.0431(13) 0.0567(17) 0.0355(12) -0.0068(12) 0.0072(10) -0.0023(13)
S1 0.046(4) 0.084(7) 0.057(5) -0.001(5) 0.010(4) 0.005(5)
S2 0.039(4) 0.071(6) 0.031(4) 0.002(4) 0.008(3) 0.002(4)
S3 0.106(9) 0.196(15) 0.106(9) 0.012(10) 0.019(8) 0.006(10)
S4 0.052(4) 0.069(6) 0.038(4) 0.007(4) 0.013(3) 0.000(4)
S5 0.039(4) 0.084(7) 0.056(5) -0.002(5) 0.005(4) -0.001(5)
S6 0.106(9) 0.187(14) 0.095(9) 0.014(9) 0.017(7) 0.010(9)
S7 0.046(4) 0.050(5) 0.038(4) -0.002(4) 0.009(3) -0.001(4)
S8 0.045(4) 0.065(6) 0.051(5) -0.003(4) 0.012(4) 0.001(4)
S9 0.114(10) 0.191(15) 0.110(10) -0.005(10) 0.013(8) -0.005(10)
S10 0.045(4) 0.069(6) 0.053(5) -0.001(4) 0.012(4) -0.002(4)
S11 0.044(4) 0.064(6) 0.033(4) -0.005(4) 0.005(3) -0.007(4)
S12 0.126(10) 0.200(16) 0.105(10) -0.013(10) 0.009(8) -0.016(11)
P1 0.049(5) 0.071(7) 0.052(5) 0.010(5) 0.012(4) 0.009(5)
P2 0.052(5) 0.075(7) 0.047(4) 0.005(4) 0.015(4) 0.013(5)
P3 0.048(5) 0.058(6) 0.050(5) -0.007(4) 0.007(4) 0.000(4)
P4 0.053(5) 0.057(6) 0.051(5) -0.006(4) 0.008(4) 0.005(4)
O1 0.14(2) 0.09(2) 0.081(17) -0.029(15) 0.041(16) 0.000(17)
O2 0.13(2) 0.10(2) 0.079(18) -0.006(16) 0.047(18) 0.025(18)
O3 0.109(18) 0.10(2) 0.066(16) 0.041(15) 0.010(14) -0.006(16)
O4 0.084(18) 0.09(2) 0.081(16) 0.032(15) 0.008(14) 0.002(16)
C1 0.047(17) 0.056(18) 0.057(17) 0.011(14) 0.009(14) -0.003(14)
C2 0.13(3) 0.08(3) 0.06(2) -0.027(19) 0.07(2) 0.01(2)
C3 0.09(3) 0.06(2) 0.14(4) 0.00(2) 0.03(3) -0.03(2)
C4 0.09(3) 0.05(3) 0.09(3) -0.02(2) 0.00(2) 0.00(2)
C5 0.09(3) 0.10(3) 0.031(15) -0.010(16) 0.032(16) 0.05(2)
C6 0.040(17) 0.08(2) 0.08(2) 0.008(18) 0.013(17) 0.004(16)
C7 0.09(3) 0.15(4) 0.10(3) -0.03(3) 0.03(2) 0.02(3)
C8 0.07(2) 0.08(3) 0.07(2) 0.01(2) 0.039(19) 0.03(2)
C9 0.11(2) 0.07(3) 0.050(17) -0.005(17) 0.039(17) 0.01(2)
C10 0.07(2) 0.08(3) 0.09(3) 0.02(2) 0.020(18) 0.00(2)
C11 0.10(3) 0.09(3) 0.05(2) -0.016(19) 0.03(2) 0.03(2)
C12 0.15(3) 0.10(3) 0.031(13) -0.028(15) 0.036(17) -0.01(2)
C13 0.07(2) 0.08(3) 0.09(2) 0.03(2) 0.014(18) -0.03(2)
C14 0.12(3) 0.10(4) 0.11(3) -0.03(3) 0.03(3) 0.06(3)
C21 0.08(3) 0.22(5) 0.07(3) 0.00(3) 0.00(2) 0.00(3)
C23 0.28(8) 0.17(5) 0.21(6) 0.07(4) 0.15(6) 0.13(5)
C29 0.088(19) 0.056(16) 0.008(8) 0.011(9) 0.010(9) -0.005(13)
C31 0.11(3) 0.22(6) 0.035(19) 0.01(3) 0.00(2) -0.08(4)
C32 0.44(9) 0.10(3) 0.09(3) -0.02(2) 0.16(4) -0.14(4)
C34 0.23(6) 0.21(5) 0.12(4) -0.05(4) -0.03(4) -0.10(5)
C35 0.07(2) 0.05(2) 0.018(12) 0.007(13) 0.001(13) -0.006(18)
C36 0.08(2) 0.06(3) 0.07(2) 0.008(18) 0.004(17) -0.02(2)
C37 0.08(2) 0.06(3) 0.09(3) 0.02(2) 0.03(2) -0.02(2)
C39 0.057(17) 0.09(2) 0.055(17) 0.015(15) 0.006(13) 0.013(15)
C40 0.07(2) 0.048(18) 0.057(17) 0.026(14) -0.016(15) 0.016(15)
C41 0.10(3) 0.13(4) 0.07(2) 0.03(2) 0.01(2) 0.05(3)
C42 0.064(19) 0.09(2) 0.031(13) 0.004(14) 0.020(13) 0.000(18)
C43 0.079(18) 0.055(16) 0.019(9) -0.017(9) 0.021(10) -0.032(13)
C44 0.066(15) 0.09(2) 0.036(12) -0.030(13) -0.010(10) 0.011(14)
C45 0.08(2) 0.043(19) 0.012(10) -0.012(11) -0.007(12) 0.002(16)
C46 0.11(3) 0.031(16) 0.08(2) -0.008(15) 0.013(19) 0.007(17)
C48 0.056(19) 0.11(3) 0.08(2) -0.03(2) 0.028(17) -0.04(2)
C49 0.11(3) 0.10(3) 0.10(3) -0.06(2) 0.03(2) -0.08(2)
C51 0.08(3) 0.11(3) 0.09(3) 0.00(2) 0.02(2) -0.04(2)
C52 0.039(13) 0.040(18) 0.09(2) 0.005(15) 0.003(13) -0.003(13)
C53 0.044(16) 0.06(2) 0.10(3) 0.01(2) 0.028(17) 0.000(16)
C55 0.09(2) 0.055(18) 0.059(17) 0.023(13) 0.016(15) 0.013(15)
C56 0.08(2) 0.09(3) 0.046(17) 0.017(18) 0.003(17) -0.01(2)
C57 0.06(3) 0.09(3) 0.07(2) 0.00(2) -0.005(19) 0.01(2)
C58 0.11(3) 0.11(4) 0.07(3) 0.03(2) 0.02(2) 0.03(3)
C59 0.056(18) 0.11(3) 0.07(2) -0.07(2) 0.035(16) -0.03(2)
C62 0.035(12) 0.11(3) 0.053(16) -0.020(16) -0.009(11) 0.014(15)
C63 0.069(18) 0.07(2) 0.019(12) -0.012(14) 0.002(12) 0.025(18)
C65 0.09(3) 0.12(3) 0.07(2) -0.01(2) 0.05(2) 0.00(2)
C66 0.09(2) 0.10(3) 0.051(18) 0.021(19) -0.018(16) -0.02(2)
C68 0.10(3) 0.12(4) 0.08(3) -0.01(2) 0.03(2) -0.02(3)

loop_
_atom_type_symbol
_atom_type_description
_atom_type_scat_dispersion_real
_atom_type_scat_dispersion_imag
_atom_type_scat_source
C C 0.0033 0.0016 'International Tables Vol C Tables 4.2.6.8 and 6.1.1.4'
H H 0.0000 0.0000 'International Tables Vol C Tables 4.2.6.8 and 6.1.1.4'
O O 0.0106 0.0060 'International Tables Vol C Tables 4.2.6.8 and 6.1.1.4'
P P 0.1023 0.0942 'International Tables Vol C Tables 4.2.6.8 and 6.1.1.4'
S S 0.1246 0.1234 'International Tables Vol C Tables 4.2.6.8 and 6.1.1.4'
Ru Ru -1.2594 0.8363 'International Tables Vol C Tables 4.2.6.8 and 6.1.1.4'

loop_
_geom_angle_atom_site_label_1
_geom_angle_atom_site_label_2
_geom_angle_atom_site_label_3
_geom_angle
_geom_angle_site_symmetry_1
_geom_angle_site_symmetry_3
C17 Ru1 C19 67.5(11) . .
C17 Ru1 C20 76.3(12) . .
C19 Ru1 C20 38.3(10) . .
C17 Ru1 C18 41.4(12) . .
C19 Ru1 C18 36.9(11) . .
C20 Ru1 C18 68.2(13) . .
C17 Ru1 C16 35.2(10) . .
C19 Ru1 C16 80.5(11) . .
C20 Ru1 C16 65.4(11) . .
C18 Ru1 C16 71.1(13) . .
C17 Ru1 C15 62.3(11) . .
C19 Ru1 C15 67.2(10) . .
C20 Ru1 C15 36.1(9) . .
C18 Ru1 C15 80.5(12) . .
C16 Ru1 C15 35.1(10) . .
C17 Ru1 S2 95.4(9) . .
C19 Ru1 S2 147.2(8) . .
C20 Ru1 S2 166.8(8) . .
C18 Ru1 S2 112.3(10) . .
C16 Ru1 S2 101.8(8) . .
C15 Ru1 S2 130.8(7) . .
C17 Ru1 S4 142.8(8) . .
C19 Ru1 S4 129.5(8) . .
C20 Ru1 S4 99.1(9) . .
C18 Ru1 S4 166.3(10) . .
C16 Ru1 S4 108.8(9) . .
C15 Ru1 S4 91.9(7) . .
S2 Ru1 S4 81.2(2) . .
C17 Ru1 S5 136.9(9) . .
C19 Ru1 S5 91.0(8) . .
C20 Ru1 S5 110.0(8) . .
C18 Ru1 S5 99.6(10) . .
C16 Ru1 S5 170.5(9) . .
C15 Ru1 S5 143.7(7) . .
S2 Ru1 S5 83.1(3) . .
S4 Ru1 S5 79.8(3) . .
C30 Ru2 C26 65.7(12) . .
C30 Ru2 C29 35.7(10) . .
C26 Ru2 C29 78.6(11) . .
C30 Ru2 C28 68.0(12) . .
C26 Ru2 C28 67.0(13) . .
C29 Ru2 C28 39.9(11) . .
C30 Ru2 C27 77.8(12) . .
C26 Ru2 C27 38.6(11) . .
C29 Ru2 C27 66.2(11) . .
C28 Ru2 C27 34.8(11) . .
C30 Ru2 C25 37.6(10) . .
C26 Ru2 C25 36.6(10) . .
C29 Ru2 C25 67.1(10) . .
C28 Ru2 C25 81.2(12) . .
C27 Ru2 C25 68.0(11) . .
C30 Ru2 S4 148.5(9) . .
C26 Ru2 S4 93.8(9) . .
C29 Ru2 S4 167.3(8) . .
C28 Ru2 S4 127.7(9) . .
C27 Ru2 S4 101.4(9) . .
C25 Ru2 S4 112.4(8) . .
C30 Ru2 S2 128.5(9) . .
C26 Ru2 S2 151.1(8) . .
C29 Ru2 S2 100.7(7) . .
C28 Ru2 S2 93.6(10) . .
C27 Ru2 S2 114.3(9) . .
C25 Ru2 S2 166.1(8) . .
S4 Ru2 S2 81.0(2) . .
C30 Ru2 S1 91.4(8) . .
C26 Ru2 S1 128.2(9) . .
C29 Ru2 S1 109.8(8) . .
C28 Ru2 S1 147.6(10) . .
C27 Ru2 S1 165.8(9) . .
C25 Ru2 S1 97.8(7) . .
S4 Ru2 S1 82.9(3) . .
S2 Ru2 S1 79.6(3) . .
C44 Ru3 C45 38.4(10) . .
C44 Ru3 C42 68.6(11) . .
C45 Ru3 C42 83.1(11) . .
C44 Ru3 C46 65.5(12) . .
C45 Ru3 C46 37.1(10) . .
C42 Ru3 C46 67.0(12) . .
C44 Ru3 C43 37.9(10) . .
C45 Ru3 C43 69.8(9) . .
C42 Ru3 C43 37.9(9) . .
C46 Ru3 C43 78.1(11) . .
C44 Ru3 C47 80.8(11) . .
C45 Ru3 C47 70.6(11) . .
C42 Ru3 C47 37.1(10) . .
C46 Ru3 C47 38.5(10) . .
C43 Ru3 C47 67.7(11) . .
C44 Ru3 S7 133.0(10) . 3_565
C45 Ru3 S7 171.1(7) . 3_565
C42 Ru3 S7 90.8(8) . 3_565
C46 Ru3 S7 144.7(9) . 3_565
C43 Ru3 S7 101.4(7) . 3_565
C47 Ru3 S7 108.0(8) . 3_565
C44 Ru3 S7 144.0(9) . .
C45 Ru3 S7 107.9(7) . .
C42 Ru3 S7 132.1(8) . .
C46 Ru3 S7 93.8(8) . .
C43 Ru3 S7 169.1(8) . .
C47 Ru3 S7 101.4(8) . .
S7 Ru3 S7 81.0(3) 3_565 .
C44 Ru3 S8 91.3(8) . .
C45 Ru3 S8 100.9(8) . .
C42 Ru3 S8 142.3(8) . .
C46 Ru3 S8 134.3(9) . .
C43 Ru3 S8 108.0(8) . .
C47 Ru3 S8 171.3(8) . .
S7 Ru3 S8 80.0(2) 3_565 .
S7 Ru3 S8 82.8(2) . .
C64 Ru4 C63 35.6(10) . .
C64 Ru4 C61 79.1(11) . .
C63 Ru4 C61 67.0(10) . .
C64 Ru4 C59 37.1(11) . .
C63 Ru4 C59 66.0(12) . .
C61 Ru4 C59 68.1(11) . .
C64 Ru4 C60 67.4(11) . .
C63 Ru4 C60 78.7(11) . .
C61 Ru4 C60 37.0(10) . .
C59 Ru4 C60 38.5(11) . .
C64 Ru4 C62 66.3(10) . .
C63 Ru4 C62 37.3(9) . .
C61 Ru4 C62 37.6(10) . .
C59 Ru4 C62 79.9(10) . .
C60 Ru4 C62 67.3(11) . .
C64 Ru4 S11 112.4(9) . .
C63 Ru4 S11 146.0(7) . .
C61 Ru4 S11 130.6(8) . .
C59 Ru4 S11 92.2(8) . .
C60 Ru4 S11 100.8(9) . .
C62 Ru4 S11 167.8(8) . .
C64 Ru4 S11 102.2(8) . 3_766
C63 Ru4 S11 93.7(7) . 3_766
C61 Ru4 S11 145.5(8) . 3_766
C59 Ru4 S11 131.6(11) . 3_766
C60 Ru4 S11 169.5(8) . 3_766
C62 Ru4 S11 110.7(8) . 3_766
S11 Ru4 S11 81.4(3) . 3_766
C64 Ru4 S10 167.0(8) . .
C63 Ru4 S10 133.0(8) . .
C61 Ru4 S10 90.0(8) . .
C59 Ru4 S10 143.5(11) . .
C60 Ru4 S10 107.7(8) . .
C62 Ru4 S10 100.7(7) . .
S11 Ru4 S10 80.1(2) . .
S11 Ru4 S10 82.8(2) 3_766 .
P1 S1 Ru2 86.1(3) . .
P1 S2 Ru1 108.8(4) . .
P1 S2 Ru2 84.8(3) . .
Ru1 S2 Ru2 98.7(3) . .
P2 S4 Ru2 108.7(4) . .
P2 S4 Ru1 85.1(3) . .
Ru2 S4 Ru1 99.1(3) . .
P2 S5 Ru1 86.2(4) . .
P3 S7 Ru3 85.1(3) . 3_565
P3 S7 Ru3 108.0(3) . .
Ru3 S7 Ru3 99.0(3) 3_565 .
P3 S8 Ru3 85.9(3) 3_565 .
P4 S10 Ru4 85.7(3) . .
P4 S11 Ru4 84.8(3) . .
P4 S11 Ru4 107.9(3) . 3_766
Ru4 S11 Ru4 98.6(3) . 3_766
C1 P1 S3 106.3(11) . .
C1 P1 S1 107.9(10) . .
S3 P1 S1 120.5(7) . .
C1 P1 S2 103.9(10) . .
S3 P1 S2 119.5(6) . .
S1 P1 S2 97.2(5) . .
C8 P2 S6 106.8(12) . .
C8 P2 S5 110.3(13) . .
S6 P2 S5 120.7(6) . .
C8 P2 S4 101.1(11) . .
S6 P2 S4 119.7(6) . .
S5 P2 S4 96.5(5) . .
C35 P3 S9 107.0(11) . .
C35 P3 S8 108.9(11) . 3_565
S9 P3 S8 119.2(6) . 3_565
C35 P3 S7 103.1(10) . .
S9 P3 S7 120.2(6) . .
S8 P3 S7 97.0(4) 3_565 .
S12 P4 C52 107.3(11) . .
S12 P4 S10 119.9(6) . .
C52 P4 S10 107.9(9) . .
S12 P4 S11 120.0(6) . .
C52 P4 S11 102.5(9) . .
S10 P4 S11 97.5(5) . .
C4 O1 C7 122(3) . .
C14 O2 C11 118(3) . .
C38 O3 C41 119(3) . .
C55 O4 C58 117(3) . .
C6 C1 C2 116(3) . .
C6 C1 P1 126(2) . .
C2 C1 P1 117.9(19) . .
C3 C2 C1 122(3) . .
C3 C2 H2B 118.9 . .
C1 C2 H2B 119.2 . .
C2 C3 C4 119(3) . .
C2 C3 H3A 121.3 . .
C4 C3 H3A 119.8 . .
C5 C4 C3 121(3) . .
C5 C4 O1 119(3) . .
C3 C4 O1 120(3) . .
C4 C5 C6 118(3) . .
C4 C5 H5B 120.4 . .
C6 C5 H5B 121.2 . .
C5 C6 C1 123(3) . .
C5 C6 H6A 118.7 . .
C1 C6 H6A 118.1 . .
O1 C7 H7B 108.0 . .
O1 C7 H7C 110.6 . .
H7B C7 H7C 109.5 . .
O1 C7 H7D 109.8 . .
H7B C7 H7D 109.5 . .
H7C C7 H7D 109.5 . .
C13 C8 C9 118(3) . .
C13 C8 P2 125(2) . .
C9 C8 P2 117(3) . .
C10 C9 C8 121(3) . .
C10 C9 H9A 119.4 . .
C8 C9 H9A 120.0 . .
C11 C10 C9 119(3) . .
C11 C10 H10A 121.2 . .
C9 C10 H10A 120.3 . .
O2 C11 C10 125(3) . .
O2 C11 C12 114(4) . .
C10 C11 C12 120(3) . .
C13 C12 C11 120(3) . .
C13 C12 H12A 119.3 . .
C11 C12 H12A 120.6 . .
C12 C13 C8 122(3) . .
C12 C13 H13A 118.9 . .
C8 C13 H13A 118.8 . .
O2 C14 H14A 111.3 . .
O2 C14 H14B 109.1 . .
H14A C14 H14B 109.5 . .
O2 C14 H14C 108.0 . .
H14A C14 H14C 109.5 . .
H14B C14 H14C 109.5 . .
C16 C15 C20 124(3) . .
C16 C15 C21 115(3) . .
C20 C15 C21 121(3) . .
C16 C15 Ru1 73.0(18) . .
C20 C15 Ru1 71.2(16) . .
C21 C15 Ru1 128(2) . .
C15 C16 C17 116(3) . .
C15 C16 Ru1 71.9(18) . .
C17 C16 Ru1 69.7(19) . .
C15 C16 H16A 121.3 . .
C17 C16 H16A 122.1 . .
Ru1 C16 H16A 121.1 . .
C16 C17 C18 128(3) . .
C16 C17 Ru1 75(2) . .
C18 C17 Ru1 72.2(19) . .
C16 C17 H17A 115.2 . .
C18 C17 H17A 115.1 . .
Ru1 C17 H17A 116.1 . .
C19 C18 C17 109(3) . .
C19 C18 C22 112(3) . .
C17 C18 C22 138(3) . .
C19 C18 Ru1 69(2) . .
C17 C18 Ru1 66.4(18) . .
C22 C18 Ru1 123(3) . .
C18 C19 C20 122(3) . .
C18 C19 Ru1 74(2) . .
C20 C19 Ru1 71.1(17) . .
C18 C19 H19A 118.1 . .
C20 C19 H19A 118.8 . .
Ru1 C19 H19A 118.5 . .
C15 C20 C19 121(3) . .
C15 C20 Ru1 72.6(16) . .
C19 C20 Ru1 70.5(17) . .
C15 C20 H20A 119.5 . .
C19 C20 H20A 119.0 . .
Ru1 C20 H20A 119.3 . .
C15 C21 H21A 110.7 . .
C15 C21 H21B 108.6 . .
H21A C21 H21B 109.5 . .
C15 C21 H21C 109.1 . .
H21A C21 H21C 109.5 . .
H21B C21 H21C 109.5 . .
C23 C22 C24 110(4) . .
C23 C22 C18 104(4) . .
C24 C22 C18 108(4) . .
C23 C22 H22A 111.8 . .
C24 C22 H22A 111.0 . .
C18 C22 H22A 111.9 . .
C22 C23 H23A 108.1 . .
C22 C23 H23B 110.2 . .
H23A C23 H23B 109.5 . .
C22 C23 H23C 110.2 . .
H23A C23 H23C 109.5 . .
H23B C23 H23C 109.5 . .
C22 C24 H24A 109.3 . .
C22 C24 H24B 109.4 . .
H24A C24 H24B 109.5 . .
C22 C24 H24C 109.7 . .
H24A C24 H24C 109.5 . .
H24B C24 H24C 109.5 . .
C26 C25 C30 114(3) . .
C26 C25 C32 125(3) . .
C30 C25 C32 121(3) . .
C26 C25 Ru2 69.8(17) . .
C30 C25 Ru2 68.2(17) . .
C32 C25 Ru2 130(2) . .
C25 C26 C27 122(3) . .
C25 C26 Ru2 73.6(19) . .
C27 C26 Ru2 70.7(18) . .
C25 C26 H26A 118.6 . .
C27 C26 H26A 118.5 . .
Ru2 C26 H26A 117.9 . .
C28 C27 C26 123(3) . .
C28 C27 Ru2 73(2) . .
C26 C27 Ru2 70.7(18) . .
C28 C27 H27A 118.1 . .
C26 C27 H27A 117.6 . .
Ru2 C27 H27A 118.3 . .
C27 C28 C31 126(4) . .
C27 C28 C29 117(3) . .
C31 C28 C29 117(3) . .
C27 C28 Ru2 72(2) . .
C31 C28 Ru2 128(2) . .
C29 C28 Ru2 69.5(16) . .
C30 C29 C28 119(3) . .
C30 C29 Ru2 71.1(16) . .
C28 C29 Ru2 70.6(16) . .
C30 C29 H29A 120.1 . .
C28 C29 H29A 119.6 . .
Ru2 C29 H29A 119.6 . .
C29 C30 C25 126(3) . .
C29 C30 Ru2 73.2(16) . .
C25 C30 Ru2 74.2(17) . .
C29 C30 H30A 116.4 . .
C25 C30 H30A 116.9 . .
Ru2 C30 H30A 116.9 . .
C28 C31 H31A 108.1 . .
C28 C31 H31B 110.1 . .
H31A C31 H31B 109.5 . .
C28 C31 H31C 110.2 . .
H31A C31 H31C 109.5 . .
H31B C31 H31C 109.5 . .
C34 C32 C33 117(4) . .
C34 C32 C25 119(5) . .
C33 C32 C25 109(4) . .
C34 C32 H32A 102.3 . .
C33 C32 H32A 103.6 . .
C25 C32 H32A 103.2 . .
C32 C33 H33A 110.4 . .
C32 C33 H33B 109.5 . .
H33A C33 H33B 109.5 . .
C32 C33 H33C 108.5 . .
H33A C33 H33C 109.5 . .
H33B C33 H33C 109.5 . .
C32 C34 H34A 111.8 . .
C32 C34 H34B 107.2 . .
H34A C34 H34B 109.5 . .
C32 C34 H34C 109.4 . .
H34A C34 H34C 109.5 . .
H34B C34 H34C 109.5 . .
C36 C35 C40 118(2) . .
C36 C35 P3 121(2) . .
C40 C35 P3 121(2) . .
C37 C36 C35 121(3) . .
C37 C36 H36A 119.3 . .
C35 C36 H36A 120.1 . .
C36 C37 C38 121(3) . .
C36 C37 H37A 119.8 . .
C38 C37 H37A 118.7 . .
O3 C38 C37 119(3) . .
O3 C38 C39 123(3) . .
C37 C38 C39 118(3) . .
C40 C39 C38 121(3) . .
C40 C39 H39A 119.6 . .
C38 C39 H39A 119.2 . .
C39 C40 C35 120(3) . .
C39 C40 H40A 120.0 . .
C35 C40 H40A 119.9 . .
O3 C41 H41A 110.2 . .
O3 C41 H41B 109.5 . .
H41A C41 H41B 109.5 . .
O3 C41 H41C 108.7 . .
H41A C41 H41C 109.5 . .
H41B C41 H41C 109.5 . .
C47 C42 C43 121(3) . .
C47 C42 C48 120(3) . .
C43 C42 C48 120(3) . .
C47 C42 Ru3 72.1(15) . .
C43 C42 Ru3 71.7(13) . .
C48 C42 Ru3 131(2) . .
C44 C43 C42 118(3) . .
C44 C43 Ru3 68.7(13) . .
C42 C43 Ru3 70.4(13) . .
C44 C43 H43A 120.4 . .
C42 C43 H43A 119.3 . .
Ru3 C43 H43A 119.4 . .
C43 C44 C45 125(3) . .
C43 C44 Ru3 73.4(14) . .
C45 C44 Ru3 72.4(15) . .
C43 C44 H44A 116.5 . .
C45 C44 H44A 117.6 . .
Ru3 C44 H44A 117.4 . .
C46 C45 C44 113(3) . .
C46 C45 C49 130(3) . .
C44 C45 C49 116(3) . .
C46 C45 Ru3 71.8(16) . .
C44 C45 Ru3 69.2(15) . .
C49 C45 Ru3 136.2(19) . .
C45 C46 C47 127(3) . .
C45 C46 Ru3 71.1(15) . .
C47 C46 Ru3 71.2(16) . .
C45 C46 H46A 114.5 . .
C47 C46 H46A 115.3 . .
Ru3 C46 H46A 115.2 . .
C42 C47 C46 116(3) . .
C42 C47 Ru3 70.7(16) . .
C46 C47 Ru3 70.3(15) . .
C42 C47 H47A 122.2 . .
C46 C47 H47A 121.1 . .
Ru3 C47 H47A 121.4 . .
C42 C48 H48A 109.3 . .
C42 C48 H48B 109.3 . .
H48A C48 H48B 109.5 . .
C42 C48 H48C 109.9 . .
H48A C48 H48C 109.5 . .
H48B C48 H48C 109.5 . .
C51 C49 C45 107(3) . .
C51 C49 C50 111(3) . .
C45 C49 C50 106(3) . .
C51 C49 H49A 110.2 . .
C45 C49 H49A 111.5 . .
C50 C49 H49A 111.2 . .
C49 C50 H50A 109.3 . .
C49 C50 H50B 110.4 . .
H50A C50 H50B 109.5 . .
C49 C50 H50C 108.7 . .
H50A C50 H50C 109.5 . .
H50B C50 H50C 109.5 . .
C49 C51 H51A 109.9 . .
C49 C51 H51B 109.1 . .
H51A C51 H51B 109.5 . .
C49 C51 H51C 109.4 . .
H51A C51 H51C 109.5 . .
H51B C51 H51C 109.5 . .
C53 C52 C57 120(3) . .
C53 C52 P4 121(2) . .
C57 C52 P4 119(2) . .
C52 C53 C54 120(3) . .
C52 C53 H53A 119.8 . .
C54 C53 H53A 119.8 . .
C53 C54 C55 120(3) . .
C53 C54 H54A 119.7 . .
C55 C54 H54A 119.9 . .
C56 C55 O4 117(3) . .
C56 C55 C54 119(3) . .
O4 C55 C54 124(3) . .
C55 C56 C57 122(3) . .
C55 C56 H56A 119.4 . .
C57 C56 H56A 118.4 . .
C56 C57 C52 119(3) . .
C56 C57 H57A 120.9 . .
C52 C57 H57A 120.3 . .
O4 C58 H58A 108.7 . .
O4 C58 H58B 109.6 . .
H58A C58 H58B 109.5 . .
O4 C58 H58C 110.1 . .
H58A C58 H58C 109.5 . .
H58B C58 H58C 109.5 . .
C64 C59 C60 118(3) . .
C64 C59 C65 123(3) . .
C60 C59 C65 120(4) . .
C64 C59 Ru4 70.7(18) . .
C60 C59 Ru4 71.3(15) . .
C65 C59 Ru4 128.4(19) . .
C61 C60 C59 119(3) . .
C61 C60 Ru4 70.2(17) . .
C59 C60 Ru4 70.2(17) . .
C61 C60 H60A 119.4 . .
C59 C60 H60A 120.5 . .
Ru4 C60 H60A 120.4 . .
C60 C61 C62 122(3) . .
C60 C61 Ru4 72.7(17) . .
C62 C61 Ru4 74.4(16) . .
C60 C61 H61A 119.1 . .
C62 C61 H61A 118.0 . .
Ru4 C61 H61A 118.3 . .
C63 C62 C61 114(3) . .
C63 C62 C66 125(3) . .
C61 C62 C66 121(3) . .
C63 C62 Ru4 67.7(15) . .
C61 C62 Ru4 67.9(16) . .
C66 C62 Ru4 128(2) . .
C64 C63 C62 124(3) . .
C64 C63 Ru4 72.5(18) . .
C62 C63 Ru4 75.0(18) . .
C64 C63 H63A 116.9 . .
C62 C63 H63A 117.9 . .
Ru4 C63 H63A 116.9 . .
C63 C64 C59 122(3) . .
C63 C64 Ru4 72.0(18) . .
C59 C64 Ru4 72.2(17) . .
C63 C64 H64A 119.0 . .
C59 C64 H64A 117.9 . .
Ru4 C64 H64A 118.7 . .
C59 C65 H65A 109.8 . .
C59 C65 H65B 109.2 . .
H65A C65 H65B 109.5 . .
C59 C65 H65C 109.5 . .
H65A C65 H65C 109.5 . .
H65B C65 H65C 109.5 . .
C68 C66 C62 118(3) . .
C68 C66 C67 106(3) . .
C62 C66 C67 104(3) . .
C68 C66 H66A 110.2 . .
C62 C66 H66A 108.8 . .
C67 C66 H66A 109.5 . .
C66 C67 H67A 110.2 . .
C66 C67 H67B 109.1 . .
H67A C67 H67B 109.5 . .
C66 C67 H67C 109.1 . .
H67A C67 H67C 109.5 . .
H67B C67 H67C 109.5 . .
C66 C68 H68A 108.8 . .
C66 C68 H68B 109.8 . .
H68A C68 H68B 109.5 . .
C66 C68 H68C 109.8 . .
H68A C68 H68C 109.5 . .
H68B C68 H68C 109.5 . .

loop_
_geom_bond_atom_site_label_1
_geom_bond_atom_site_label_2
_geom_bond_distance
_geom_bond_site_symmetry_2
Ru1 C17 2.18(3) .
Ru1 C19 2.20(3) .
Ru1 C20 2.21(3) .
Ru1 C18 2.26(4) .
Ru1 C16 2.24(3) .
Ru1 C15 2.23(2) .
Ru1 S2 2.410(7) .
Ru1 S4 2.414(8) .
Ru1 S5 2.433(8) .
Ru2 C30 2.17(3) .
Ru2 C26 2.20(3) .
Ru2 C29 2.19(2) .
Ru2 C28 2.21(3) .
Ru2 C27 2.20(3) .
Ru2 C25 2.25(3) .
Ru2 S4 2.408(7) .
Ru2 S2 2.425(8) .
Ru2 S1 2.433(8) .
Ru3 C44 2.16(2) .
Ru3 C45 2.20(3) .
Ru3 C42 2.20(2) .
Ru3 C46 2.21(3) .
Ru3 C43 2.22(2) .
Ru3 C47 2.22(3) .
Ru3 S7 2.400(7) 3_565
Ru3 S7 2.409(7) .
Ru3 S8 2.441(7) .
Ru4 C64 2.18(3) .
Ru4 C63 2.18(3) .
Ru4 C61 2.19(3) .
Ru4 C59 2.20(3) .
Ru4 C60 2.22(3) .
Ru4 C62 2.27(3) .
Ru4 S11 2.418(8) .
Ru4 S11 2.409(7) 3_766
Ru4 S10 2.445(7) .
S1 P1 2.040(12) .
S2 P1 2.106(10) .
S3 P1 1.831(16) .
S4 P2 2.120(10) .
S5 P2 2.047(12) .
S6 P2 1.845(16) .
S7 P3 2.121(10) .
S7 Ru3 2.400(7) 3_565
S8 P3 2.035(11) 3_565
S9 P3 1.813(16) .
S10 P4 2.045(12) .
S11 P4 2.116(11) .
S11 Ru4 2.409(7) 3_766
S12 P4 1.810(17) .
P1 C1 1.81(3) .
P2 C8 1.82(4) .
P3 C35 1.80(2) .
P3 S8 2.035(11) 3_565
P4 C52 1.84(3) .
O1 C4 1.39(4) .
O1 C7 1.39(4) .
O2 C14 1.37(4) .
O2 C11 1.37(4) .
O3 C38 1.37(4) .
O3 C41 1.42(3) .
O4 C55 1.37(3) .
O4 C58 1.45(4) .
C1 C6 1.37(4) .
C1 C2 1.42(4) .
C2 C3 1.35(4) .
C2 H2B 0.9300 .
C3 C4 1.38(5) .
C3 H3A 0.9300 .
C4 C5 1.37(4) .
C5 C6 1.37(4) .
C5 H5B 0.9300 .
C6 H6A 0.9300 .
C7 H7B 0.9600 .
C7 H7C 0.9600 .
C7 H7D 0.9600 .
C8 C13 1.39(4) .
C8 C9 1.41(4) .
C9 C10 1.39(4) .
C9 H9A 0.9300 .
C10 C11 1.39(4) .
C10 H10A 0.9300 .
C11 C12 1.40(5) .
C12 C13 1.34(4) .
C12 H12A 0.9300 .
C13 H13A 0.9300 .
C14 H14A 0.9600 .
C14 H14B 0.9600 .
C14 H14C 0.9600 .
C15 C16 1.35(4) .
C15 C20 1.38(3) .
C15 C21 1.49(4) .
C16 C17 1.34(4) .
C16 H16A 0.9800 .
C17 C18 1.57(5) .
C17 H17A 0.9800 .
C18 C19 1.41(4) .
C18 C22 1.61(5) .
C19 C20 1.45(4) .
C19 H19A 0.9800 .
C20 H20A 0.9800 .
C21 H21A 0.9600 .
C21 H21B 0.9600 .
C21 H21C 0.9600 .
C22 C23 1.30(5) .
C22 C24 1.49(6) .
C22 H22A 0.9800 .
C23 H23A 0.9600 .
C23 H23B 0.9600 .
C23 H23C 0.9600 .
C24 H24A 0.9600 .
C24 H24B 0.9600 .
C24 H24C 0.9600 .
C25 C26 1.40(4) .
C25 C30 1.42(4) .
C25 C32 1.59(6) .
C26 C27 1.45(4) .
C26 H26A 0.9800 .
C27 C28 1.32(4) .
C27 H27A 0.9800 .
C28 C31 1.46(4) .
C28 C29 1.50(4) .
C29 C30 1.34(4) .
C29 H29A 0.9800 .
C30 H30A 0.9800 .
C31 H31A 0.9600 .
C31 H31B 0.9600 .
C31 H31C 0.9600 .
C32 C34 1.29(5) .
C32 C33 1.41(6) .
C32 H32A 0.9800 .
C33 H33A 0.9600 .
C33 H33B 0.9600 .
C33 H33C 0.9600 .
C34 H34A 0.9600 .
C34 H34B 0.9600 .
C34 H34C 0.9600 .
C35 C36 1.40(4) .
C35 C40 1.41(4) .
C36 C37 1.37(4) .
C36 H36A 0.9300 .
C37 C38 1.37(4) .
C37 H37A 0.9300 .
C38 C39 1.41(4) .
C39 C40 1.37(3) .
C39 H39A 0.9300 .
C40 H40A 0.9300 .
C41 H41A 0.9600 .
C41 H41B 0.9600 .
C41 H41C 0.9600 .
C42 C47 1.41(4) .
C42 C43 1.44(4) .
C42 C48 1.49(4) .
C43 C44 1.42(4) .
C43 H43A 0.9800 .
C44 C45 1.44(4) .
C44 H44A 0.9800 .
C45 C46 1.40(4) .
C45 C49 1.54(4) .
C46 C47 1.46(4) .
C46 H46A 0.9800 .
C47 H47A 0.9800 .
C48 H48A 0.9600 .
C48 H48B 0.9600 .
C48 H48C 0.9600 .
C49 C51 1.51(4) .
C49 C50 1.52(5) .
C49 H49A 0.9800 .
C50 H50A 0.9600 .
C50 H50B 0.9600 .
C50 H50C 0.9600 .
C51 H51A 0.9600 .
C51 H51B 0.9600 .
C51 H51C 0.9600 .
C52 C53 1.37(4) .
C52 C57 1.39(4) .
C53 C54 1.38(4) .
C53 H53A 0.9300 .
C54 C55 1.39(4) .
C54 H54A 0.9300 .
C55 C56 1.36(4) .
C56 C57 1.38(4) .
C56 H56A 0.9300 .
C57 H57A 0.9300 .
C58 H58A 0.9600 .
C58 H58B 0.9600 .
C58 H58C 0.9600 .
C59 C64 1.40(4) .
C59 C60 1.46(4) .
C59 C65 1.51(4) .
C60 C61 1.40(4) .
C60 H60A 0.9800 .
C61 C62 1.44(4) .
C61 H61A 0.9800 .
C62 C63 1.42(3) .
C62 C66 1.46(4) .
C63 C64 1.33(4) .
C63 H63A 0.9800 .
C64 H64A 0.9800 .
C65 H65A 0.9600 .
C65 H65B 0.9600 .
C65 H65C 0.9600 .
C66 C68 1.49(4) .
C66 C67 1.63(5) .
C66 H66A 0.9800 .
C67 H67A 0.9600 .
C67 H67B 0.9600 .
C67 H67C 0.9600 .
C68 H68A 0.9600 .
C68 H68B 0.9600 .
C68 H68C 0.9600 .
